data_4127570
loop_
_publ_author_name
'Zheng, Hao'
'Ye, Hebo'
'Yu, Xiaoxia'
'You, Lei'

_publ_section_title
;
 Interplay between n\\rightarrow \p* Interactions and Dynamic Covalent
 Bonds: Quantification and Modulation by Solvent Effects.
;
_journal_issue 22
_journal_name_full 'Journal of the American Chemical Society'
_journal_page_first 8825
_journal_page_last 8833
_journal_paper_doi 10.1021/jacs.9b01006
_journal_volume 141
_journal_year 2019
_chemical_absolute_configuration unk
_chemical_formula_moiety 'C14 H12 O2'
_chemical_formula_sum 'C14 H12 O2'
_chemical_formula_weight 212.24
_space_group_crystal_system monoclinic
_space_group_IT_number 4
_space_group_name_Hall 'P 2yb'
_space_group_name_H-M_alt 'P 1 21 1'
_symmetry_space_group_name_Hall 'P 2yb'
_symmetry_space_group_name_H-M 'P 1 21 1'
_atom_sites_solution_hydrogens geom
_atom_sites_solution_primary direct
_atom_sites_solution_secondary difmap
_audit_creation_date 2018-07-14
_audit_creation_method
;
Olex2 1.2
(compiled 2018.05.29 svn.r3508 for OlexSys, GUI svn.r5506)
;
_cell_angle_alpha 90.00
_cell_angle_beta 108.663(2)
_cell_angle_gamma 90.00
_cell_formula_units_Z 2
_cell_length_a 7.6256(4)
_cell_length_b 7.4766(3)
_cell_length_c 9.9777(5)
_cell_measurement_reflns_used 5121
_cell_measurement_temperature 100(2)
_cell_measurement_theta_max 25.414
_cell_measurement_theta_min 2.950
_cell_volume 538.95(5)
_computing_cell_refinement 'SAINT V8.38A (?, 2016)'
_computing_data_reduction 'SAINT V8.38A (?, 2016)'
_computing_molecular_graphics 'Olex2 (Dolomanov et al., 2009)'
_computing_publication_material 'Olex2 (Dolomanov et al., 2009)'
_computing_structure_refinement 'XL (Sheldrick, 2008)'
_computing_structure_solution 'SHELXS-97 (Sheldrick, 1990)'
_diffrn_ambient_temperature 100.15
_diffrn_measured_fraction_theta_full 0.977
_diffrn_measured_fraction_theta_max 0.977
_diffrn_measurement_device_type 'CCD area detector'
_diffrn_measurement_method 'phi and omega scans'
_diffrn_radiation_monochromator graphite
_diffrn_radiation_type MoK\a
_diffrn_radiation_wavelength 0.71073
_diffrn_reflns_av_R_equivalents 0.0254
_diffrn_reflns_av_unetI/netI 0.0250
_diffrn_reflns_limit_h_max 9
_diffrn_reflns_limit_h_min -9
_diffrn_reflns_limit_k_max 8
_diffrn_reflns_limit_k_min -9
_diffrn_reflns_limit_l_max 12
_diffrn_reflns_limit_l_min -12
_diffrn_reflns_number 6130
_diffrn_reflns_theta_full 25.41
_diffrn_reflns_theta_max 25.41
_diffrn_reflns_theta_min 2.82
_diffrn_source 'fine-focus sealed tube'
_exptl_absorpt_coefficient_mu 0.087
_exptl_absorpt_correction_T_max 0.7452
_exptl_absorpt_correction_T_min 0.6893
_exptl_absorpt_correction_type multi-scan
_exptl_absorpt_process_details
;
SADABS-2016/2 (Bruker,2016/2) was used for absorption correction.
wR2(int) was 0.1173 before and 0.0416 after correction.
The Ratio of minimum to maximum transmission is 0.9250.
The \l/2 correction factor is Not present.
;
_exptl_crystal_density_diffrn 1.308
_exptl_crystal_density_method 'not measured'
_exptl_crystal_description Prism
_exptl_crystal_F_000 224
_refine_diff_density_max 0.244
_refine_diff_density_min -0.256
_refine_diff_density_rms 0.101
_refine_ls_abs_structure_details 'Flack H D (1983), Acta Cryst. A39, 876-881'
_refine_ls_abs_structure_Flack -0.1(10)
_refine_ls_extinction_method none
_refine_ls_goodness_of_fit_ref 1.294
_refine_ls_hydrogen_treatment constr
_refine_ls_matrix_type full
_refine_ls_number_parameters 146
_refine_ls_number_reflns 1925
_refine_ls_number_restraints 1
_refine_ls_restrained_S_all 1.294
_refine_ls_R_factor_all 0.0294
_refine_ls_R_factor_gt 0.0269
_refine_ls_shift/su_max 0.000
_refine_ls_shift/su_mean 0.000
_refine_ls_structure_factor_coef Fsqd
_refine_ls_weighting_details 'calc w=1/[\s^2^(Fo^2^)+(0.0607P)^2^+0.0279P] where P=(Fo^2^+2Fc^2^)/3'
_refine_ls_weighting_scheme calc
_refine_ls_wR_factor_gt 0.0861
_refine_ls_wR_factor_ref 0.0970
_reflns_number_gt 1906
_reflns_number_total 1925
_reflns_threshold_expression >2sigma(I)
_cod_data_source_file ja9b01006_si_003.cif
_cod_data_source_block 1(OMe)
_cod_depositor_comments
;
The following automatic conversions were performed:

'_exptl_absorpt_correction_type' value 'Multi-scan' changed to
'multi-scan' according to
/home/data/users/saulius/crontab/automatic-downloads/current/ACS/lib/dictionaries/cif_core.dic
dictionary named 'cif_core.dic' version 2.4.2 from 2011-04-26.

Automatic conversion script
Id: cif_fix_values 4973 2017-02-22 13:04:09Z antanas 
;
_cod_original_cell_volume 538.95(4)
_cod_database_code 4127570
_olex2_refinement_description
;
1. Fixed Uiso
 At 1.2 times of:
  All C(H) groups
 At 1.5 times of:
  All C(H,H,H) groups
2.a Aromatic/amide H refined with riding coordinates:
 C2(H2), C4(H4), C5(H5), C8(H8), C10(H10), C12(H12), C13(H13), C14(H14),
 C16(H16)
2.b Idealised Me refined as rotating group:
 C15(H15A,H15B,H15C)
;
_olex2_submission_special_instructions 'No special instructions were received'

loop_
_space_group_symop_id
_space_group_symop_operation_xyz
1 'x, y, z'
2 '-x, y+1/2, -z'

loop_
_atom_site_label
_atom_site_type_symbol
_atom_site_fract_x
_atom_site_fract_y
_atom_site_fract_z
_atom_site_U_iso_or_equiv
_atom_site_adp_type
_atom_site_occupancy
_atom_site_calc_flag
_atom_site_refinement_flags_posn
O1 O -0.79493(12) -0.03213(15) -0.39393(10) 0.0179(3) Uani 1 d .
C2 C -0.5119(2) 0.0963(2) -0.41664(15) 0.0167(3) Uani 1 d .
H2 H -0.5784 0.1875 -0.4784 0.020 Uiso 1 calc R
O3 O -0.82289(14) -0.01233(16) -0.01645(11) 0.0230(3) Uani 1 d .
C4 C -0.22160(19) -0.0469(2) -0.29129(15) 0.0196(3) Uani 1 d .
H4 H -0.0908 -0.0536 -0.2681 0.024 Uiso 1 calc R
C5 C -0.31610(19) -0.1717(2) -0.23656(15) 0.0172(3) Uani 1 d .
H5 H -0.2488 -0.2639 -0.1763 0.021 Uiso 1 calc R
C6 C -0.71341(19) -0.2537(2) -0.12314(15) 0.0149(3) Uani 1 d .
C7 C -0.60524(18) -0.0294(2) -0.36208(14) 0.0145(3) Uani 1 d .
C8 C -0.71372(19) -0.0682(2) -0.07208(14) 0.0165(3) Uani 1 d .
H8 H -0.6230 0.0121 -0.0835 0.020 Uiso 1 calc R
C9 C -0.60811(19) -0.29994(19) -0.21099(15) 0.0147(3) Uani 1 d .
C10 C -0.3196(2) 0.0870(2) -0.37967(15) 0.0190(3) Uani 1 d .
H10 H -0.2551 0.1736 -0.4156 0.023 Uiso 1 calc R
C11 C -0.50775(19) -0.1636(2) -0.26867(14) 0.0143(3) Uani 1 d .
C12 C -0.6006(2) -0.47968(19) -0.24715(16) 0.0179(3) Uani 1 d .
H12 H -0.5273 -0.5141 -0.3039 0.022 Uiso 1 calc R
C13 C -0.81313(19) -0.3845(2) -0.07793(16) 0.0185(3) Uani 1 d .
H13 H -0.8849 -0.3517 -0.0196 0.022 Uiso 1 calc R
C14 C -0.6993(2) -0.6086(2) -0.20095(16) 0.0210(4) Uani 1 d .
H14 H -0.6926 -0.7302 -0.2264 0.025 Uiso 1 calc R
C15 C -0.8991(2) 0.0787(2) -0.50871(16) 0.0207(3) Uani 1 d .
H15A H -0.8650 0.0509 -0.5931 0.031 Uiso 1 calc GR
H15B H -0.8720 0.2047 -0.4834 0.031 Uiso 1 calc GR
H15C H -1.0316 0.0564 -0.5282 0.031 Uiso 1 calc GR
C16 C -0.8080(2) -0.5616(2) -0.11764(15) 0.0211(4) Uani 1 d .
H16 H -0.8778 -0.6498 -0.0884 0.025 Uiso 1 calc R

loop_
_atom_site_aniso_label
_atom_site_aniso_U_11
_atom_site_aniso_U_22
_atom_site_aniso_U_33
_atom_site_aniso_U_23
_atom_site_aniso_U_13
_atom_site_aniso_U_12
O1 0.0144(5) 0.0196(6) 0.0199(5) 0.0056(4) 0.0056(4) 0.0022(4)
C2 0.0208(7) 0.0154(7) 0.0146(6) -0.0001(5) 0.0069(5) 0.0021(6)
O3 0.0222(5) 0.0236(6) 0.0254(6) -0.0051(5) 0.0108(4) 0.0021(4)
C4 0.0151(6) 0.0263(9) 0.0174(7) -0.0024(7) 0.0050(5) -0.0013(6)
C5 0.0195(7) 0.0193(8) 0.0121(7) -0.0011(6) 0.0042(5) 0.0019(6)
C6 0.0146(7) 0.0153(8) 0.0129(6) 0.0015(6) 0.0016(5) 0.0015(5)
C7 0.0155(6) 0.0152(7) 0.0139(6) -0.0034(6) 0.0061(5) 0.0006(5)
C8 0.0161(6) 0.0188(8) 0.0137(6) 0.0003(6) 0.0037(5) 0.0012(5)
C9 0.0144(7) 0.0167(8) 0.0115(6) 0.0017(6) 0.0020(5) 0.0003(6)
C10 0.0206(7) 0.0205(8) 0.0184(7) -0.0025(6) 0.0100(6) -0.0058(6)
C11 0.0188(7) 0.0130(7) 0.0114(6) -0.0021(6) 0.0054(5) -0.0004(6)
C12 0.0230(7) 0.0167(8) 0.0144(7) 0.0007(5) 0.0064(6) 0.0040(6)
C13 0.0182(7) 0.0217(8) 0.0163(7) 0.0019(6) 0.0065(5) 0.0002(6)
C14 0.0291(8) 0.0143(8) 0.0172(7) -0.0006(5) 0.0042(6) -0.0003(6)
C15 0.0178(7) 0.0228(8) 0.0202(7) 0.0062(7) 0.0042(5) 0.0042(6)
C16 0.0238(7) 0.0212(8) 0.0173(7) 0.0049(6) 0.0049(6) -0.0040(6)

loop_
_atom_type_symbol
_atom_type_description
_atom_type_scat_dispersion_real
_atom_type_scat_dispersion_imag
_atom_type_scat_source
C C 0.0033 0.0016 'International Tables Vol C Tables 4.2.6.8 and 6.1.1.4'
H H 0.0000 0.0000 'International Tables Vol C Tables 4.2.6.8 and 6.1.1.4'
O O 0.0106 0.0060 'International Tables Vol C Tables 4.2.6.8 and 6.1.1.4'

loop_
_geom_angle_atom_site_label_1
_geom_angle_atom_site_label_2
_geom_angle_atom_site_label_3
_geom_angle
C7 O1 C15 116.67(11)
C7 C2 C10 119.30(13)
C10 C4 C5 119.51(13)
C4 C5 C11 121.11(14)
C9 C6 C8 120.60(14)
C13 C6 C8 118.93(13)
C13 C6 C9 120.42(14)
O1 C7 C2 123.42(13)
O1 C7 C11 115.76(12)
C2 C7 C11 120.82(12)
O3 C8 C6 123.92(14)
C6 C9 C11 122.42(13)
C12 C9 C6 118.37(14)
C12 C9 C11 119.20(13)
C4 C10 C2 120.81(14)
C5 C11 C7 118.40(13)
C5 C11 C9 120.65(13)
C7 C11 C9 120.88(12)
C14 C12 C9 120.69(14)
C16 C13 C6 120.49(13)
C12 C14 C16 120.78(15)
C13 C16 C14 119.20(15)

loop_
_geom_bond_atom_site_label_1
_geom_bond_atom_site_label_2
_geom_bond_distance
O1 C7 1.3782(16)
O1 C15 1.4308(18)
C2 C7 1.391(2)
C2 C10 1.395(2)
O3 C8 1.2130(18)
C4 C5 1.393(2)
C4 C10 1.384(2)
C5 C11 1.3938(19)
C6 C8 1.478(2)
C6 C9 1.408(2)
C6 C13 1.399(2)
C7 C11 1.409(2)
C9 C11 1.4960(19)
C9 C12 1.397(2)
C12 C14 1.389(2)
C13 C16 1.386(2)
C14 C16 1.394(2)
